data_2203843
loop_
_publ_author_name
'Ar\?ic\?i, Cengiz'
'\"Ulk\"u, Din\,cer'
'K\?ir\?ilm\?i\,s, Cumhur'
'Koca, Murat'
'Ahmedzade, Misir'

_publ_section_title
;
 1-(3-Amino-1-benzofuran-2-yl)-2-mesitylethanone
;
_journal_issue 7
_journal_name_full 'Acta Crystallographica Section E'
_journal_page_first o1211
_journal_page_last o1212
_journal_paper_doi 10.1107/S160053680401428X
_journal_volume 60
_journal_year 2004
_chemical_formula_iupac 'C19 H19 N O2'
_chemical_formula_moiety 'C19 H19 N O2'
_chemical_formula_sum 'C19 H19 N O2'
_chemical_formula_weight 293.35
_space_group_IT_number 14
_symmetry_cell_setting monoclinic
_symmetry_space_group_name_Hall '-P 2ybc'
_symmetry_space_group_name_H-M 'P 1 21/c 1'
_atom_sites_solution_hydrogens geom
_atom_sites_solution_primary direct
_atom_sites_solution_secondary difmap
_atom_type_scat_source IntTabIV
_cell_angle_alpha 90.00
_cell_angle_beta 105.116(4)
_cell_angle_gamma 90.00
_cell_formula_units_Z 4
_cell_length_a 10.3779(12)
_cell_length_b 10.3151(11)
_cell_length_c 15.2789(13)
_cell_measurement_reflns_used 25
_cell_measurement_temperature 293(2)
_cell_measurement_theta_max 24.63
_cell_measurement_theta_min 2.41
_cell_volume 1579.0(3)
_computing_cell_refinement 'CAD-4 EXPRESS'
_computing_data_collection 'CAD-4 EXPRESS (Enraf--Nonius, 1993)'
_computing_molecular_graphics 'PLATON2000 (A. L. Spek, 2000)'
_computing_publication_material SHELXL97
_computing_structure_refinement 'SHELXL97 (Sheldrick, 1997b)'
_computing_structure_solution 'SHELXS97 (Sheldrick, 1997a)'
_diffrn_measured_fraction_theta_full 0.89
_diffrn_measured_fraction_theta_max 0.89
_diffrn_measurement_device 'CAD-4 EXPRESS (Enraf--Nonius, 1993)'
_diffrn_measurement_method \w/2\q
_diffrn_radiation_type MoK\a
_diffrn_radiation_wavelength 0.71073
_diffrn_reflns_av_R_equivalents 0.046
_diffrn_reflns_limit_h_max 0
_diffrn_reflns_limit_h_min -12
_diffrn_reflns_limit_k_max 0
_diffrn_reflns_limit_k_min -12
_diffrn_reflns_limit_l_max 17
_diffrn_reflns_limit_l_min -17
_diffrn_reflns_number 2499
_diffrn_reflns_theta_full 24.63
_diffrn_reflns_theta_max 24.63
_diffrn_standards_decay_% 0.7
_diffrn_standards_interval_time 120
_diffrn_standards_number 3
_exptl_absorpt_coefficient_mu 0.080
_exptl_absorpt_correction_T_max 0.988
_exptl_absorpt_correction_T_min 0.981
_exptl_absorpt_correction_type psi-scan
_exptl_absorpt_process_details 'empirical via \y scans (Fair, 1990)'
_exptl_crystal_colour colourless
_exptl_crystal_density_diffrn 1.234
_exptl_crystal_density_meas ?
_exptl_crystal_description prism
_exptl_crystal_F_000 624
_exptl_crystal_size_max 0.25
_exptl_crystal_size_mid 0.20
_exptl_crystal_size_min 0.15
_refine_diff_density_max 0.244
_refine_diff_density_min -0.274
_refine_ls_extinction_coef 0.097(19)
_refine_ls_extinction_expression Fc^*^=kFc[1+0.001xFc^2^\l^3^/sin(2\q)]^-1/4^
_refine_ls_extinction_method SHELXL97
_refine_ls_goodness_of_fit_ref 1.01
_refine_ls_hydrogen_treatment constr
_refine_ls_matrix_type full
_refine_ls_number_parameters 200
_refine_ls_number_reflns 2370
_refine_ls_number_restraints 0
_refine_ls_R_factor_gt 0.054
_refine_ls_shift/su_max 0.000
_refine_ls_structure_factor_coef Fsqd
_refine_ls_weighting_details 'w = 1/[\s^2^(Fo^2^)+(0.0639P)^2^+1.0373P] where P = (Fo^2^+2Fc^2^)/3'
_refine_ls_weighting_scheme calc
_refine_ls_wR_factor_ref 0.132
_reflns_number_gt 1392
_reflns_number_total 2370
_reflns_threshold_expression I>2\s(I)
_cod_data_source_file ac6098.cif
_cod_data_source_block 2
_cod_original_sg_symbol_H-M 'P 21/c'
_cod_database_code 2203843
_cod_database_fobs_code 2203843

loop_
_symmetry_equiv_pos_as_xyz
'x, y, z'
'-x, y+1/2, -z+1/2'
'-x, -y, -z'
'x, -y-1/2, z-1/2'

loop_
_atom_site_aniso_label
_atom_site_aniso_U_11
_atom_site_aniso_U_22
_atom_site_aniso_U_33
_atom_site_aniso_U_12
_atom_site_aniso_U_13
_atom_site_aniso_U_23
_atom_site_aniso_type_symbol
O1 0.0419(14) 0.0388(15) 0.0495(15) 0.0072(12) -0.0025(12) 0.0012(12) O
O2 0.0468(15) 0.0419(15) 0.0632(17) 0.0037(13) -0.0025(13) -0.0028(13) O
N1 0.0460(19) 0.051(2) 0.056(2) 0.0101(16) -0.0047(16) -0.0045(16) N
C1 0.036(2) 0.033(2) 0.049(2) -0.0008(18) 0.0019(17) 0.0005(17) C
C2 0.037(2) 0.033(2) 0.041(2) -0.0013(17) 0.0060(17) 0.0048(17) C
C3 0.038(2) 0.034(2) 0.040(2) -0.0014(17) 0.0081(17) 0.0065(17) C
C4 0.043(2) 0.032(2) 0.044(2) 0.0038(17) 0.0084(18) 0.0075(18) C
C5 0.039(2) 0.047(2) 0.048(2) -0.0022(19) 0.0027(18) -0.0008(19) C
C6 0.049(2) 0.045(2) 0.057(2) -0.005(2) 0.018(2) -0.005(2) C
C7 0.055(2) 0.043(2) 0.050(2) 0.0050(19) 0.015(2) 0.000(2) C
C8 0.048(2) 0.042(2) 0.044(2) 0.0063(19) 0.0063(17) 0.0043(19) C
C9 0.042(2) 0.032(2) 0.048(2) -0.0032(17) 0.0071(18) 0.0034(18) C
C10 0.058(2) 0.037(2) 0.046(2) 0.0024(18) 0.0014(19) -0.0028(19) C
C11 0.038(2) 0.038(2) 0.038(2) 0.0012(17) 0.0022(17) 0.0002(17) C
C12 0.052(2) 0.042(2) 0.046(2) 0.0060(18) 0.0178(19) 0.0027(19) C
C13 0.064(3) 0.041(2) 0.057(2) 0.002(2) 0.026(2) 0.012(2) C
C14 0.053(2) 0.034(2) 0.055(2) 0.0061(19) 0.013(2) 0.0025(19) C
C15 0.052(2) 0.047(2) 0.048(2) 0.001(2) 0.0163(19) -0.0077(19) C
C16 0.039(2) 0.043(2) 0.045(2) -0.0078(18) 0.0081(17) -0.0042(18) C
C17 0.111(4) 0.065(3) 0.088(3) 0.013(3) 0.058(3) 0.013(3) C
C18 0.093(4) 0.044(3) 0.096(4) 0.014(2) 0.029(3) -0.001(2) C
C19 0.075(3) 0.063(3) 0.090(3) -0.025(3) 0.040(3) -0.013(2) C

loop_
_atom_site_label
_atom_site_fract_x
_atom_site_fract_y
_atom_site_fract_z
_atom_site_U_iso_or_equiv
_atom_site_thermal_displace_type
_atom_site_type_symbol
O1 0.1455(2) 0.3710(2) 0.12700(15) 0.0461(7) Ueq O
O2 0.4404(2) 0.5653(2) 0.16677(17) 0.0538(8) Ueq O
N1 0.4633(3) 0.3461(3) 0.2915(2) 0.0543(9) Ueq N
C1 0.2769(3) 0.4131(3) 0.1664(2) 0.0412(9) Ueq C
C2 0.3389(3) 0.3339(3) 0.2372(2) 0.0378(9) Ueq C
C3 0.2424(3) 0.2361(3) 0.2436(2) 0.0379(9) Ueq C
C4 0.1275(3) 0.2636(3) 0.1756(2) 0.0402(9) Ueq C
C5 0.0126(4) 0.1923(4) 0.1608(3) 0.0466(10) Ueq C
C6 0.0141(4) 0.0886(4) 0.2179(3) 0.0497(10) Ueq C
C7 0.1266(4) 0.0577(4) 0.2869(2) 0.0490(10) Ueq C
C8 0.2416(4) 0.1297(3) 0.3002(2) 0.0456(10) Ueq C
C9 0.3282(4) 0.5208(3) 0.1283(2) 0.0411(9) Ueq C
C10 0.2502(4) 0.5746(3) 0.0383(2) 0.0494(10) Ueq C
C11 0.2656(3) 0.7194(3) 0.0273(2) 0.0393(9) Ueq C
C12 0.2019(4) 0.8036(4) 0.0740(2) 0.0459(10) Ueq C
C13 0.2081(4) 0.9362(4) 0.0604(3) 0.0521(10) Ueq C
C14 0.2745(4) 0.9876(4) 0.0015(3) 0.0477(10) Ueq C
C15 0.3391(4) 0.9035(4) -0.0430(2) 0.0483(10) Ueq C
C16 0.3365(3) 0.7694(3) -0.0314(2) 0.0430(9) Ueq C
C17 0.1251(5) 0.7534(4) 0.1377(3) 0.0819(15) Ueq C
C18 0.2747(5) 1.1327(4) -0.0158(3) 0.0768(14) Ueq C
C19 0.4086(4) 0.6836(4) -0.0829(3) 0.0724(14) Ueq C
H1A 0.5132 0.4092 0.2834 0.065 Uiso H
H1B 0.4928 0.2909 0.3342 0.065 Uiso H
H5 -0.0626 0.2128 0.1147 0.056 Uiso H
H6 -0.0622 0.0379 0.2100 0.060 Uiso H
H7 0.1239 -0.0125 0.3245 0.059 Uiso H
H8 0.3172 0.1081 0.3458 0.055 Uiso H
H10A 0.1564 0.5555 0.0306 0.059 Uiso H
H10B 0.2783 0.5303 -0.0096 0.059 Uiso H
H13 0.1661 0.9920 0.0920 0.062 Uiso H
H15 0.3859 0.9373 -0.0821 0.058 Uiso H
H17A 0.0885 0.8249 0.1634 0.123 Uiso H
H17B 0.1838 0.7046 0.1853 0.123 Uiso H
H17C 0.0541 0.6984 0.1051 0.123 Uiso H
H18A 0.2245 1.1761 0.0202 0.115 Uiso H
H18B 0.2348 1.1496 -0.0788 0.115 Uiso H
H18C 0.3649 1.1642 0.0004 0.115 Uiso H
H19A 0.3978 0.5946 -0.0680 0.109 Uiso H
H19B 0.5017 0.7053 -0.0668 0.109 Uiso H
H19C 0.3720 0.6963 -0.1468 0.109 Uiso H

loop_
_geom_angle_atom_site_label_1
_geom_angle_atom_site_label_2
_geom_angle_atom_site_label_3
_geom_angle
_geom_angle_publ_flag
C2 C1 O1 110.8(3) no
C2 C1 C9 129.7(3) no
O1 C1 C9 119.4(3) no
N1 C2 C1 127.3(3) no
N1 C2 C3 126.5(3) no
C1 C2 C3 106.2(3) no
C4 C3 C8 118.7(3) no
C4 C3 C2 106.3(3) no
C8 C3 C2 135.0(3) no
C5 C4 O1 125.4(3) no
C5 C4 C3 123.6(3) no
O1 C4 C3 111.0(3) no
C4 C5 C6 116.6(3) no
C4 C5 H5 121.7 no
C6 C5 H5 121.7 no
C5 C6 C7 121.8(4) no
C5 C6 H6 119.1 no
C7 C6 H6 119.1 no
C8 C7 C6 120.9(4) no
C8 C7 H7 119.6 no
C6 C7 H7 119.6 no
C7 C8 C3 118.5(3) no
C7 C8 H8 120.8 no
C3 C8 H8 120.8 no
O2 C9 C1 119.9(3) no
O2 C9 C10 120.5(3) no
C1 C9 C10 119.5(3) no
C9 C10 C11 114.6(3) no
C9 C10 H10A 108.6 no
C11 C10 H10A 108.6 no
C9 C10 H10B 108.6 no
C11 C10 H10B 108.6 no
H10A C10 H10B 107.6 no
C16 C11 C12 119.7(3) no
C16 C11 C10 121.6(3) no
C12 C11 C10 118.6(3) no
C13 C12 C11 119.4(4) no
C13 C12 C17 119.4(4) no
C11 C12 C17 121.2(3) no
C14 C13 C12 121.9(4) no
C14 C13 H13 119.0 no
C12 C13 H13 119.0 no
C13 C14 C15 118.2(4) no
C13 C14 C18 121.1(4) no
C15 C14 C18 120.7(4) no
C14 C15 C16 122.2(4) no
C14 C15 H15 118.9 no
C16 C15 H15 118.9 no
C15 C16 C11 118.6(3) no
C15 C16 C19 119.1(4) no
C11 C16 C19 122.3(3) no
C12 C17 H17A 109.5 no
C12 C17 H17B 109.5 no
H17A C17 H17B 109.5 no
C12 C17 H17C 109.5 no
H17A C17 H17C 109.5 no
H17B C17 H17C 109.5 no
C14 C18 H18A 109.5 no
C14 C18 H18B 109.5 no
H18A C18 H18B 109.5 no
C14 C18 H18C 109.5 no
H18A C18 H18C 109.5 no
H18B C18 H18C 109.5 no
C16 C19 H19A 109.5 no
C16 C19 H19B 109.5 no
H19A C19 H19B 109.5 no
C16 C19 H19C 109.5 no
H19A C19 H19C 109.5 no
H19B C19 H19C 109.5 no
C4 O1 C1 105.6(3) no
C2 N1 H1A 120.0 no
C2 N1 H1B 120.0 no

loop_
_geom_bond_atom_site_label_1
_geom_bond_atom_site_label_2
_geom_bond_distance
_geom_bond_publ_flag
C1 C2 1.374(5) no
C1 O1 1.408(4) yes
C1 C9 1.421(5) no
C2 N1 1.346(4) yes
C2 C3 1.442(2) no
C3 C4 1.391(4) no
C3 C8 1.399(5) no
C4 C5 1.370(5) no
C4 O1 1.373(4) yes
C5 C6 1.377(5) no
C5 H5 0.9300 no
C6 C7 1.391(5) no
C6 H6 0.9300 no
C7 C8 1.375(5) no
C7 H7 0.9300 no
C8 H8 0.9300 no
C9 O2 1.246(4) no
C9 C10 1.508(5) no
C10 C11 1.516(5) no
C10 H10A 0.9700 no
C10 H10B 0.9700 no
C11 C16 1.396(5) no
C11 C12 1.398(5) no
C12 C13 1.388(5) no
C12 C17 1.501(5) no
C13 C14 1.374(5) no
C13 H13 0.9300 no
C14 C15 1.379(5) no
C14 C18 1.520(5) no
C15 C16 1.396(5) no
C15 H15 0.9300 no
C16 C19 1.507(5) no
C17 H17A 0.9600 no
C17 H17B 0.9600 no
C17 H17C 0.9600 no
C18 H18A 0.9600 no
C18 H18B 0.9600 no
C18 H18C 0.9600 no
C19 H19A 0.9600 no
C19 H19B 0.9600 no
C19 H19C 0.9600 no
N1 H1A 0.8600 no
N1 H1B 0.8600 no

loop_
_geom_hbond_atom_site_label_D
_geom_hbond_atom_site_label_H
_geom_hbond_atom_site_label_A
_geom_hbond_site_symmetry_A
_geom_hbond_distance_DH
_geom_hbond_distance_HA
_geom_hbond_distance_DA
_geom_hbond_angle_DHA
N1 H1A O2 . 0.8600 2.3700 2.927(4) 122.00
N1 H1B O2 2_645 0.8600 2.4300 3.076(4) 133.00

loop_
_geom_torsion_atom_site_label_1
_geom_torsion_atom_site_label_2
_geom_torsion_atom_site_label_3
_geom_torsion_atom_site_label_4
_geom_torsion
_geom_torsion_publ_flag
O1 C1 C2 N1 -178.6(3) no
C9 C1 C2 C3 -176.8(3) no
N1 C2 C3 C4 178.4(3) no
C1 C2 C3 C8 -179.4(4) no
C2 C3 C4 C5 -179.2(3) no
C8 C3 C4 O1 179.7(3) no
O1 C4 C5 C6 -179.2(3) no
C2 C3 C8 C7 178.4(4) no
C2 C1 C9 O2 -9.2(6) no
O1 C1 C9 O2 174.3(3) no
C2 C1 C9 C10 166.8(4) no
O1 C1 C9 C10 -9.7(5) no
O2 C9 C10 C11 -35.9(5) no
C1 C9 C10 C11 148.2(3) no
C9 C10 C11 C12 -73.8(4) no
C9 C10 C11 C16 109.3(4) no
C10 C11 C12 C13 -176.0(3) no
C16 C11 C12 C17 -179.9(3) no
C17 C12 C13 C14 -178.6(4) no
C12 C13 C14 C18 177.1(4) no
C18 C14 C15 C16 -177.4(4) no
C14 C15 C16 C19 179.5(3) no
C10 C11 C16 C15 175.6(3) no
C12 C11 C16 C19 179.3(3) no
C5 C4 O1 C1 179.2(3) no
C9 C1 O1 C4 177.4(3) no
